data_7038699
loop_
_publ_author_name
'Fieser, Megan E.'
'Woen, David H.'
'Corbey, Jordan F.'
'Mueller, Thomas J.'
'Ziller, Joseph W.'
'Evans, William J.'

_publ_section_title
;
 Raman spectroscopy of the N-N bond in rare earth dinitrogen complexes.
;
_journal_issue 37
_journal_name_full 'Dalton transactions (Cambridge, England : 2003)'
_journal_page_first 14634
_journal_page_last 14644
_journal_paper_doi 10.1039/c5dt04547a
_journal_volume 45
_journal_year 2016
_chemical_formula_sum 'C40 H60 Lu2 N2'
_chemical_formula_weight 918.84
_chemical_name_common 1-Lu(A)
_chemical_name_systematic '[(C5Me5)2Lu]2(\m-\h2:\h2-N2)'
_space_group_crystal_system triclinic
_space_group_IT_number 2
_space_group_name_Hall '-P 1'
_space_group_name_H-M_alt 'P -1'
_symmetry_space_group_name_Hall '-P 1'
_symmetry_space_group_name_H-M 'P -1'
_atom_sites_solution_hydrogens geom
_atom_sites_solution_primary direct
_atom_sites_solution_secondary difmap
_audit_creation_method SHELXL-2014/7
_audit_update_record
;
2015-07-26 deposited with the CCDC.
2016-02-22 downloaded from the CCDC.
;
_cell_angle_alpha 78.1853(6)
_cell_angle_beta 78.1059(6)
_cell_angle_gamma 83.7548(6)
_cell_formula_units_Z 2
_cell_length_a 10.6530(6)
_cell_length_b 10.9963(6)
_cell_length_c 16.6384(9)
_cell_measurement_reflns_used 4887
_cell_measurement_temperature 93(2)
_cell_measurement_theta_max 28.51
_cell_measurement_theta_min 2.47
_cell_volume 1862.31(18)
_computing_cell_refinement 'Bruker SAINT 7.68a, 2009'
_computing_data_collection 'Bruker APEX2 2008.3-0, 2008'
_computing_data_reduction 'Bruker SAINT 7.68a, 2009'
_computing_molecular_graphics 'Bruker SHELXTL'
_computing_publication_material 'Bruker SHELXTL'
_computing_structure_refinement 'SHELXL-2014/7 (Sheldrick, 2014)'
_computing_structure_solution 'Bruker SHELXTL 2008/4'
_diffrn_ambient_temperature 93(2)
_diffrn_measured_fraction_theta_full 0.998
_diffrn_measured_fraction_theta_max 0.921
_diffrn_measurement_device_type 'Bruker SMART APEX II CCD'
_diffrn_measurement_method '\f and \w scans'
_diffrn_radiation_type MoK\a
_diffrn_radiation_wavelength 0.71073
_diffrn_reflns_av_unetI/netI 0.0271
_diffrn_reflns_Laue_measured_fraction_full 0.998
_diffrn_reflns_Laue_measured_fraction_max 0.921
_diffrn_reflns_limit_h_max 14
_diffrn_reflns_limit_h_min -14
_diffrn_reflns_limit_k_max 14
_diffrn_reflns_limit_k_min -14
_diffrn_reflns_limit_l_max 21
_diffrn_reflns_limit_l_min 0
_diffrn_reflns_number 8933
_diffrn_reflns_point_group_measured_fraction_full 0.998
_diffrn_reflns_point_group_measured_fraction_max 0.921
_diffrn_reflns_theta_full 25.500
_diffrn_reflns_theta_max 28.889
_diffrn_reflns_theta_min 1.897
_diffrn_source 'fine-focus sealed tube'
_exptl_absorpt_coefficient_mu 5.298
_exptl_absorpt_correction_T_max 0.4924
_exptl_absorpt_correction_T_min 0.3637
_exptl_absorpt_correction_type multi-scan
_exptl_absorpt_process_details 'Bruker TWINABS'
_exptl_crystal_colour red
_exptl_crystal_density_diffrn 1.639
_exptl_crystal_density_meas ?
_exptl_crystal_density_method 'not measured'
_exptl_crystal_description 'elongated plate'
_exptl_crystal_F_000 912
_exptl_crystal_size_max 0.345
_exptl_crystal_size_mid 0.122
_exptl_crystal_size_min 0.115
_refine_diff_density_max 1.234
_refine_diff_density_min -0.683
_refine_diff_density_rms 0.106
_refine_ls_extinction_method none
_refine_ls_goodness_of_fit_ref 1.039
_refine_ls_hydrogen_treatment constr
_refine_ls_matrix_type full
_refine_ls_number_parameters 436
_refine_ls_number_reflns 8933
_refine_ls_number_restraints 0
_refine_ls_restrained_S_all 1.039
_refine_ls_R_factor_all 0.0274
_refine_ls_R_factor_gt 0.0232
_refine_ls_shift/su_max 0.003
_refine_ls_shift/su_mean 0.000
_refine_ls_structure_factor_coef Fsqd
_refine_ls_weighting_details 'w=1/[\s^2^(Fo^2^)+(0.0332P)^2^] where P=(Fo^2^+2Fc^2^)/3'
_refine_ls_weighting_scheme calc
_refine_ls_wR_factor_gt 0.0558
_refine_ls_wR_factor_ref 0.0572
_reflns_Friedel_coverage 0.000
_reflns_number_gt 7977
_reflns_number_total 8933
_reflns_threshold_expression 'I > 2\s(I)'
_cod_data_source_file c5dt04547a2.cif
_cod_data_source_block tjm45
_cod_depositor_comments
;
The following automatic conversions were performed:

'_exptl_crystal_density_meas' value 'not measured' was changed to '?'
- the value is perceived as not measured.

Automatic conversion script
Id: cif_fix_values 4268 2015-11-12 08:31:59Z antanas 

 Adding full bibliography for 7038699--7038708.cif.
;
_cod_database_code 7038699
_shelx_shelxl_version_number 2014/7
_shelx_space_group_comment
; 
The symmetry employed for this shelxl refinement is uniquely defined 
by the following loop, which should always be used as a source of 
symmetry information in preference to the above space-group names. 
They are only intended as comments. 
;
_shelx_estimated_absorpt_t_min 0.262
_shelx_estimated_absorpt_t_max 0.581

loop_
_space_group_symop_operation_xyz
'x, y, z'
'-x, -y, -z'

loop_
_atom_site_label
_atom_site_type_symbol
_atom_site_fract_x
_atom_site_fract_y
_atom_site_fract_z
_atom_site_U_iso_or_equiv
_atom_site_adp_type
_atom_site_occupancy
_atom_site_site_symmetry_order
_atom_site_calc_flag
_atom_site_refinement_flags_posn
_atom_site_refinement_flags_adp
_atom_site_refinement_flags_occupancy
_atom_site_disorder_assembly
_atom_site_disorder_group
Lu1 Lu 0.12079(2) 0.36597(2) 0.25120(2) 0.01710(5) Uani 0.93 1 d . . P A 1
Lu2 Lu 0.42024(2) 0.06507(2) 0.24397(2) 0.02098(5) Uani 0.93 1 d . . P A 1
Lu3 Lu 0.0798(3) 0.4017(3) 0.2522(2) 0.0209(6) Uani 0.07 1 d . . P B 2
Lu4 Lu 0.4596(3) 0.0231(3) 0.2456(2) 0.0279(6) Uani 0.07 1 d . . P C 2
N1 N 0.2538(4) 0.2051(4) 0.2187(3) 0.0515(10) Uani 1 1 d . . . . .
N2 N 0.2812(4) 0.2191(4) 0.2769(3) 0.0512(9) Uani 1 1 d . . . . .
C1 C -0.0571(3) 0.2956(3) 0.3798(2) 0.0282(7) Uani 1 1 d . . . . .
C2 C 0.0588(3) 0.2759(3) 0.41108(19) 0.0300(8) Uani 1 1 d . . . . .
C3 C 0.1055(3) 0.3931(4) 0.40542(19) 0.0308(8) Uani 1 1 d . . . . .
C4 C 0.0159(3) 0.4872(3) 0.3745(2) 0.0302(7) Uani 1 1 d . . . . .
C5 C -0.0859(3) 0.4263(4) 0.3590(2) 0.0299(7) Uani 1 1 d . . . . .
C6 C -0.1417(4) 0.1973(4) 0.3756(2) 0.0412(9) Uani 1 1 d . . . . .
H6A H -0.1041 0.1150 0.3976 0.062 Uiso 1 1 calc R U . . .
H6B H -0.1489 0.2013 0.3173 0.062 Uiso 1 1 calc R U . . .
H6C H -0.2273 0.2115 0.4090 0.062 Uiso 1 1 calc R U . . .
C7 C 0.1173(4) 0.1523(4) 0.4503(2) 0.0418(9) Uani 1 1 d . . . . .
H7A H 0.0958 0.1427 0.5113 0.063 Uiso 1 1 calc R U . . .
H7B H 0.2109 0.1494 0.4321 0.063 Uiso 1 1 calc R U . . .
H7C H 0.0831 0.0847 0.4329 0.063 Uiso 1 1 calc R U . . .
C8 C 0.2205(4) 0.4192(4) 0.4373(2) 0.0430(10) Uani 1 1 d . . . . .
H8A H 0.2616 0.3405 0.4624 0.064 Uiso 1 1 calc R U . . .
H8B H 0.1926 0.4719 0.4795 0.064 Uiso 1 1 calc R U . . .
H8C H 0.2820 0.4621 0.3908 0.064 Uiso 1 1 calc R U . . .
C9 C 0.0201(4) 0.6233(4) 0.3738(2) 0.0388(9) Uani 1 1 d . . . . .
H9A H -0.0545 0.6693 0.3530 0.058 Uiso 1 1 calc R U . . .
H9B H 0.0993 0.6538 0.3372 0.058 Uiso 1 1 calc R U . . .
H9C H 0.0183 0.6358 0.4307 0.058 Uiso 1 1 calc R U . . .
C10 C -0.2141(4) 0.4844(4) 0.3420(2) 0.0389(9) Uani 1 1 d . . . . .
H10A H -0.2725 0.4908 0.3951 0.058 Uiso 1 1 calc R U . . .
H10B H -0.2501 0.4327 0.3121 0.058 Uiso 1 1 calc R U . . .
H10C H -0.2034 0.5677 0.3077 0.058 Uiso 1 1 calc R U . . .
C11 C -0.0045(3) 0.4835(3) 0.1318(2) 0.0264(7) Uani 1 1 d . . . . .
C12 C 0.0885(3) 0.3975(3) 0.09629(19) 0.0280(7) Uani 1 1 d . . . . .
C13 C 0.2117(3) 0.4376(3) 0.09264(19) 0.0303(8) Uani 1 1 d . . . . .
C14 C 0.1953(3) 0.5457(3) 0.1286(2) 0.0294(7) Uani 1 1 d . . . . .
C15 C 0.0610(3) 0.5753(3) 0.1505(2) 0.0279(7) Uani 1 1 d . . . . .
C16 C -0.1461(4) 0.4833(4) 0.1333(2) 0.0348(8) Uani 1 1 d . . . . .
H16A H -0.1911 0.5562 0.1546 0.052 Uiso 1 1 calc R U . . .
H16B H -0.1792 0.4073 0.1698 0.052 Uiso 1 1 calc R U . . .
H16C H -0.1602 0.4864 0.0766 0.052 Uiso 1 1 calc R U . . .
C17 C 0.0570(4) 0.2926(4) 0.0605(2) 0.0396(9) Uani 1 1 d . . . . .
H17A H 0.1368 0.2476 0.0381 0.059 Uiso 1 1 calc R U . . .
H17B H 0.0090 0.3261 0.0155 0.059 Uiso 1 1 calc R U . . .
H17C H 0.0046 0.2356 0.1045 0.059 Uiso 1 1 calc R U . . .
C18 C 0.3376(4) 0.3818(4) 0.0515(2) 0.0411(9) Uani 1 1 d . . . . .
H18A H 0.3377 0.2908 0.0649 0.062 Uiso 1 1 calc R U . . .
H18B H 0.4081 0.4084 0.0721 0.062 Uiso 1 1 calc R U . . .
H18C H 0.3492 0.4099 -0.0092 0.062 Uiso 1 1 calc R U . . .
C19 C 0.2983(4) 0.6249(4) 0.1344(3) 0.0407(9) Uani 1 1 d . . . . .
H19A H 0.2836 0.7095 0.1035 0.061 Uiso 1 1 calc R U . . .
H19B H 0.3826 0.5891 0.1104 0.061 Uiso 1 1 calc R U . . .
H19C H 0.2959 0.6277 0.1932 0.061 Uiso 1 1 calc R U . . .
C20 C 0.0034(4) 0.6989(3) 0.1706(2) 0.0383(9) Uani 1 1 d . . . . .
H20A H 0.0599 0.7322 0.1992 0.057 Uiso 1 1 calc R U . . .
H20B H -0.0811 0.6881 0.2071 0.057 Uiso 1 1 calc R U . . .
H20C H -0.0063 0.7571 0.1188 0.057 Uiso 1 1 calc R U . . .
C21 C 0.5683(4) 0.1550(4) 0.3188(3) 0.0417(10) Uani 1 1 d . . . . .
C22 C 0.5681(3) 0.2403(3) 0.2424(3) 0.0353(9) Uani 1 1 d . . . . .
C23 C 0.6311(3) 0.1817(3) 0.1768(3) 0.0330(8) Uani 1 1 d . . . . .
C24 C 0.6760(3) 0.0598(3) 0.2112(2) 0.0316(7) Uani 1 1 d . . . . .
C25 C 0.6374(3) 0.0417(4) 0.2999(2) 0.0372(9) Uani 1 1 d . . . . .
C26 C 0.5129(4) 0.1780(5) 0.4045(3) 0.0572(13) Uani 1 1 d . . . . .
H26A H 0.5389 0.1077 0.4458 0.086 Uiso 1 1 calc R U . . .
H26B H 0.4189 0.1868 0.4121 0.086 Uiso 1 1 calc R U . . .
H26C H 0.5445 0.2545 0.4121 0.086 Uiso 1 1 calc R U . . .
C27 C 0.5147(4) 0.3745(4) 0.2347(3) 0.0461(10) Uani 1 1 d . . . . .
H27A H 0.5828 0.4293 0.2048 0.069 Uiso 1 1 calc R U . . .
H27B H 0.4827 0.3937 0.2905 0.069 Uiso 1 1 calc R U . . .
H27C H 0.4441 0.3873 0.2036 0.069 Uiso 1 1 calc R U . . .
C28 C 0.6617(4) 0.2390(4) 0.0857(3) 0.0419(9) Uani 1 1 d . . . . .
H28A H 0.6245 0.3251 0.0773 0.063 Uiso 1 1 calc R U . . .
H28B H 0.6254 0.1911 0.0535 0.063 Uiso 1 1 calc R U . . .
H28C H 0.7552 0.2381 0.0670 0.063 Uiso 1 1 calc R U . . .
C29 C 0.7723(4) -0.0226(4) 0.1634(3) 0.0420(10) Uani 1 1 d . . . . .
H29A H 0.8590 0.0036 0.1587 0.063 Uiso 1 1 calc R U . . .
H29B H 0.7534 -0.0157 0.1074 0.063 Uiso 1 1 calc R U . . .
H29C H 0.7673 -0.1092 0.1929 0.063 Uiso 1 1 calc R U . . .
C30 C 0.6791(5) -0.0662(4) 0.3620(3) 0.0504(11) Uani 1 1 d . . . . .
H30A H 0.7316 -0.1281 0.3323 0.076 Uiso 1 1 calc R U . . .
H30B H 0.6032 -0.1043 0.3981 0.076 Uiso 1 1 calc R U . . .
H30C H 0.7299 -0.0370 0.3962 0.076 Uiso 1 1 calc R U . . .
C31 C 0.2357(3) -0.0830(3) 0.2621(2) 0.0284(7) Uani 1 1 d . . . . .
C32 C 0.3026(3) -0.0720(3) 0.1779(2) 0.0283(7) Uani 1 1 d . . . . .
C33 C 0.4276(3) -0.1312(3) 0.1776(2) 0.0338(8) Uani 1 1 d . . . . .
C34 C 0.4369(4) -0.1795(3) 0.2628(3) 0.0375(9) Uani 1 1 d . . . . .
C35 C 0.3197(4) -0.1477(3) 0.3140(2) 0.0356(9) Uani 1 1 d . . . . .
C36 C 0.0973(4) -0.0402(4) 0.2881(2) 0.0375(8) Uani 1 1 d . . . . .
H36A H 0.0432 -0.0827 0.2631 0.056 Uiso 1 1 calc R U . . .
H36B H 0.0857 0.0500 0.2689 0.056 Uiso 1 1 calc R U . . .
H36C H 0.0728 -0.0599 0.3492 0.056 Uiso 1 1 calc R U . . .
C37 C 0.2451(4) -0.0141(4) 0.1033(2) 0.0399(9) Uani 1 1 d . . . . .
H37A H 0.2043 -0.0775 0.0858 0.060 Uiso 1 1 calc R U . . .
H37B H 0.3126 0.0207 0.0575 0.060 Uiso 1 1 calc R U . . .
H37C H 0.1804 0.0524 0.1176 0.060 Uiso 1 1 calc R U . . .
C38 C 0.5232(4) -0.1506(5) 0.1009(3) 0.0535(12) Uani 1 1 d . . . . .
H38A H 0.4894 -0.2053 0.0720 0.080 Uiso 1 1 calc R U . . .
H38B H 0.6040 -0.1891 0.1170 0.080 Uiso 1 1 calc R U . . .
H38C H 0.5389 -0.0702 0.0636 0.080 Uiso 1 1 calc R U . . .
C39 C 0.5406(5) -0.2737(4) 0.2911(4) 0.0619(14) Uani 1 1 d . . . . .
H39A H 0.5206 -0.3572 0.2878 0.093 Uiso 1 1 calc R U . . .
H39B H 0.5449 -0.2709 0.3489 0.093 Uiso 1 1 calc R U . . .
H39C H 0.6236 -0.2540 0.2549 0.093 Uiso 1 1 calc R U . . .
C40 C 0.2867(5) -0.1849(4) 0.4079(3) 0.0532(12) Uani 1 1 d . . . . .
H40A H 0.2080 -0.1371 0.4291 0.080 Uiso 1 1 calc R U . . .
H40B H 0.3575 -0.1676 0.4324 0.080 Uiso 1 1 calc R U . . .
H40C H 0.2731 -0.2740 0.4232 0.080 Uiso 1 1 calc R U . . .

loop_
_atom_site_aniso_label
_atom_site_aniso_U_11
_atom_site_aniso_U_22
_atom_site_aniso_U_33
_atom_site_aniso_U_23
_atom_site_aniso_U_13
_atom_site_aniso_U_12
Lu1 0.01829(12) 0.02001(12) 0.01372(7) -0.00290(8) -0.00318(9) -0.00476(7)
Lu2 0.02231(11) 0.02326(12) 0.01871(8) -0.00231(9) -0.00580(9) -0.00681(8)
Lu3 0.0150(14) 0.0291(17) 0.0174(10) -0.0055(12) -0.0004(12) 0.0011(9)
Lu4 0.0252(15) 0.0303(18) 0.0268(12) -0.0002(14) -0.0070(13) -0.0012(10)
N1 0.061(2) 0.044(2) 0.048(2) 0.0086(17) -0.0226(19) -0.0068(19)
N2 0.039(2) 0.057(2) 0.051(2) -0.0049(18) -0.0006(17) 0.0021(18)
C1 0.0253(16) 0.0369(18) 0.0182(14) -0.0012(13) 0.0024(12) -0.0039(15)
C2 0.0311(18) 0.041(2) 0.0136(14) -0.0020(13) 0.0001(12) 0.0016(16)
C3 0.0296(17) 0.050(2) 0.0153(14) -0.0123(14) -0.0062(13) 0.0027(16)
C4 0.0321(18) 0.0396(19) 0.0205(16) -0.0124(14) -0.0014(13) -0.0036(16)
C5 0.0263(17) 0.044(2) 0.0174(15) -0.0048(14) -0.0002(13) -0.0035(16)
C6 0.037(2) 0.043(2) 0.039(2) -0.0047(17) 0.0049(16) -0.0116(18)
C7 0.047(2) 0.048(2) 0.0242(18) 0.0022(16) -0.0047(16) 0.0041(19)
C8 0.034(2) 0.070(3) 0.0308(19) -0.0230(19) -0.0079(15) 0.002(2)
C9 0.048(2) 0.044(2) 0.0279(18) -0.0165(16) -0.0026(16) -0.0047(19)
C10 0.0310(19) 0.054(2) 0.0299(19) -0.0110(17) -0.0032(15) 0.0048(18)
C11 0.0295(17) 0.0290(17) 0.0194(15) -0.0007(13) -0.0065(13) 0.0003(14)
C12 0.0390(19) 0.0325(17) 0.0137(14) -0.0047(12) -0.0093(13) 0.0020(15)
C13 0.0322(18) 0.0376(19) 0.0149(14) 0.0024(13) 0.0006(13) 0.0020(16)
C14 0.0331(18) 0.0281(17) 0.0217(15) 0.0042(13) 0.0004(13) -0.0065(15)
C15 0.0360(19) 0.0272(16) 0.0180(15) -0.0022(13) -0.0022(13) -0.0007(15)
C16 0.0330(19) 0.046(2) 0.0260(17) -0.0024(16) -0.0120(15) -0.0011(17)
C17 0.062(3) 0.0317(18) 0.0279(18) -0.0074(15) -0.0172(17) 0.0035(18)
C18 0.041(2) 0.050(2) 0.0263(18) -0.0035(17) -0.0043(16) 0.0121(18)
C19 0.040(2) 0.040(2) 0.038(2) 0.0082(17) -0.0069(16) -0.0159(19)
C20 0.054(2) 0.0307(18) 0.0286(18) -0.0072(15) -0.0051(16) 0.0017(18)
C21 0.0293(19) 0.058(3) 0.051(2) -0.027(2) -0.0186(17) -0.0067(18)
C22 0.0243(17) 0.0329(19) 0.056(2) -0.0151(17) -0.0143(16) -0.0092(15)
C23 0.0200(16) 0.0326(18) 0.047(2) -0.0050(16) -0.0054(14) -0.0102(14)
C24 0.0248(17) 0.0329(18) 0.041(2) -0.0096(16) -0.0103(15) -0.0046(14)
C25 0.0297(19) 0.045(2) 0.044(2) -0.0076(18) -0.0197(16) -0.0080(16)
C26 0.040(2) 0.094(4) 0.053(3) -0.038(3) -0.020(2) -0.003(2)
C27 0.034(2) 0.039(2) 0.074(3) -0.023(2) -0.019(2) -0.0040(18)
C28 0.0275(18) 0.040(2) 0.053(2) 0.0043(18) -0.0059(17) -0.0092(16)
C29 0.0288(19) 0.040(2) 0.059(3) -0.0131(19) -0.0077(18) -0.0026(17)
C30 0.052(3) 0.055(3) 0.052(3) -0.007(2) -0.030(2) -0.004(2)
C31 0.0318(18) 0.0289(17) 0.0272(16) -0.0069(13) -0.0043(13) -0.0137(15)
C32 0.0298(17) 0.0326(17) 0.0257(16) -0.0105(14) -0.0036(13) -0.0101(14)
C33 0.0298(18) 0.0355(19) 0.041(2) -0.0194(16) -0.0020(15) -0.0073(15)
C34 0.035(2) 0.0241(17) 0.058(2) -0.0049(17) -0.0198(18) -0.0065(15)
C35 0.043(2) 0.0301(18) 0.0343(19) 0.0030(15) -0.0104(16) -0.0186(17)
C36 0.034(2) 0.040(2) 0.041(2) -0.0174(17) 0.0004(16) -0.0113(17)
C37 0.045(2) 0.044(2) 0.035(2) -0.0100(17) -0.0125(17) -0.0093(18)
C38 0.033(2) 0.071(3) 0.065(3) -0.044(3) 0.003(2) -0.007(2)
C39 0.056(3) 0.035(2) 0.103(4) -0.005(2) -0.042(3) -0.001(2)
C40 0.069(3) 0.057(3) 0.033(2) 0.0113(19) -0.014(2) -0.033(2)

loop_
_atom_type_symbol
_atom_type_description
_atom_type_scat_dispersion_real
_atom_type_scat_dispersion_imag
_atom_type_scat_source
C C 0.0033 0.0016 'International Tables Vol C Tables 4.2.6.8 and 6.1.1.4'
H H 0.0000 0.0000 'International Tables Vol C Tables 4.2.6.8 and 6.1.1.4'
N N 0.0061 0.0033 'International Tables Vol C Tables 4.2.6.8 and 6.1.1.4'
Lu Lu -0.4720 5.8584 'International Tables Vol C Tables 4.2.6.8 and 6.1.1.4'

loop_
_geom_angle_atom_site_label_1
_geom_angle_atom_site_label_2
_geom_angle_atom_site_label_3
_geom_angle
Cnt1 Lu1 N1 123.8
Cnt1 Lu1 N2 101.9
Cnt2 Lu1 N1 102.3
Cnt2 Lu1 N2 124.1
Cnt1 Lu1 Cnt2 133.3
Cnt3 Lu2 N1 119.4
Cnt3 Lu2 N2 102.8
Cnt4 Lu2 N1 103.2
Cnt4 Lu2 N2 119.1
Cnt3 Lu2 Cnt4 136.7
N1 Lu1 N2 28.62(13)
N1 Lu1 C14 102.83(12)
N2 Lu1 C14 112.87(12)
N1 Lu1 C1 111.09(12)
N2 Lu1 C1 100.51(12)
C14 Lu1 C1 145.36(10)
N1 Lu1 C13 76.75(13)
N2 Lu1 C13 96.55(13)
C14 Lu1 C13 31.62(11)
C1 Lu1 C13 154.75(11)
N1 Lu1 C3 112.87(13)
N2 Lu1 C3 85.25(14)
C14 Lu1 C3 119.93(12)
C1 Lu1 C3 52.07(11)
C13 Lu1 C3 148.80(11)
N1 Lu1 C2 96.41(13)
N2 Lu1 C2 75.79(13)
C14 Lu1 C2 151.10(11)
C1 Lu1 C2 31.51(11)
C13 Lu1 C2 172.28(10)
C3 Lu1 C2 31.30(11)
N1 Lu1 C12 84.17(13)
N2 Lu1 C12 111.59(14)
C14 Lu1 C12 52.19(11)
C1 Lu1 C12 123.58(11)
C13 Lu1 C12 31.45(11)
C3 Lu1 C12 162.95(11)
C2 Lu1 C12 152.78(11)
N1 Lu1 C5 142.50(12)
N2 Lu1 C5 127.42(13)
C14 Lu1 C5 114.40(11)
C1 Lu1 C5 31.41(11)
C13 Lu1 C5 136.03(11)
C3 Lu1 C5 51.60(11)
C2 Lu1 C5 51.65(11)
C12 Lu1 C5 114.88(11)
N1 Lu1 C15 128.20(12)
N2 Lu1 C15 144.12(12)
C14 Lu1 C15 31.37(11)
C1 Lu1 C15 115.19(11)
C13 Lu1 C15 51.51(11)
C3 Lu1 C15 113.29(11)
C2 Lu1 C15 135.37(11)
C12 Lu1 C15 51.28(10)
C5 Lu1 C15 86.19(10)
N1 Lu1 C11 115.01(13)
N2 Lu1 C11 142.73(13)
C14 Lu1 C11 51.77(10)
C1 Lu1 C11 105.18(11)
C13 Lu1 C11 51.60(11)
C3 Lu1 C11 131.94(11)
C2 Lu1 C11 135.86(11)
C12 Lu1 C11 31.15(11)
C5 Lu1 C11 86.43(10)
C15 Lu1 C11 30.67(10)
N1 Lu1 C4 144.02(13)
N2 Lu1 C4 116.38(14)
C14 Lu1 C4 102.41(11)
C1 Lu1 C4 51.93(11)
C13 Lu1 C4 133.50(11)
C3 Lu1 C4 31.23(12)
C2 Lu1 C4 51.65(11)
C12 Lu1 C4 131.76(11)
C5 Lu1 C4 31.11(10)
C15 Lu1 C4 85.15(11)
C11 Lu1 C4 100.73(10)
N2 Lu2 N1 28.73(14)
N2 Lu2 C21 85.02(15)
N1 Lu2 C21 110.05(14)
N2 Lu2 C32 106.73(14)
N1 Lu2 C32 82.78(13)
C21 Lu2 C32 166.94(13)
N2 Lu2 C33 138.37(13)
N1 Lu2 C33 113.28(14)
C21 Lu2 C33 136.26(13)
C32 Lu2 C33 31.64(12)
N2 Lu2 C22 77.05(13)
N1 Lu2 C22 92.17(13)
C21 Lu2 C22 31.64(13)
C32 Lu2 C22 155.34(12)
C33 Lu2 C22 139.13(12)
N2 Lu2 C31 91.72(13)
N1 Lu2 C31 79.01(12)
C21 Lu2 C31 145.70(12)
C32 Lu2 C31 31.71(10)
C33 Lu2 C31 52.41(11)
C22 Lu2 C31 168.34(11)
N2 Lu2 C35 109.10(13)
N1 Lu2 C35 106.45(13)
C21 Lu2 C35 119.40(13)
C32 Lu2 C35 51.95(11)
C33 Lu2 C35 52.24(12)
C22 Lu2 C35 150.99(12)
C31 Lu2 C35 31.12(11)
N2 Lu2 C34 139.99(13)
N1 Lu2 C34 129.99(12)
C21 Lu2 C34 115.33(13)
C32 Lu2 C34 51.86(11)
C33 Lu2 C34 31.62(12)
C22 Lu2 C34 137.83(11)
C31 Lu2 C34 51.61(11)
C35 Lu2 C34 31.15(12)
N2 Lu2 C25 116.72(14)
N1 Lu2 C25 141.52(13)
C21 Lu2 C25 31.90(13)
C32 Lu2 C25 135.57(12)
C33 Lu2 C25 104.35(12)
C22 Lu2 C25 52.12(12)
C31 Lu2 C25 133.65(12)
C35 Lu2 C25 102.60(12)
C34 Lu2 C25 87.00(12)
N2 Lu2 C23 102.01(13)
N1 Lu2 C23 106.12(12)
C21 Lu2 C23 51.94(13)
C32 Lu2 C23 128.25(11)
C33 Lu2 C23 108.69(11)
C22 Lu2 C23 30.87(12)
C31 Lu2 C23 159.63(12)
C35 Lu2 C23 146.99(11)
C34 Lu2 C23 117.75(12)
C25 Lu2 C23 51.86(12)
N2 Lu2 C24 128.35(13)
N1 Lu2 C24 137.19(12)
C21 Lu2 C24 51.91(12)
C32 Lu2 C24 120.12(11)
C33 Lu2 C24 90.61(11)
C22 Lu2 C24 51.29(12)
C31 Lu2 C24 139.82(11)
C35 Lu2 C24 116.14(12)
C34 Lu2 C24 88.99(11)
C25 Lu2 C24 31.21(12)
C23 Lu2 C24 31.08(11)
N2 N1 Lu1 77.6(4)
N2 N1 Lu2 72.5(3)
Lu1 N1 Lu2 150.0(2)
N1 N2 Lu2 78.7(4)
N1 N2 Lu1 73.8(3)
Lu2 N2 Lu1 152.4(2)
C2 C1 C5 108.0(3)
C2 C1 C6 126.6(3)
C5 C1 C6 125.2(3)
C2 C1 Lu1 74.97(18)
C5 C1 Lu1 76.61(18)
C6 C1 Lu1 118.5(2)
C3 C2 C1 108.1(3)
C3 C2 C7 125.4(3)
C1 C2 C7 126.3(3)
C3 C2 Lu1 74.34(17)
C1 C2 Lu1 73.52(18)
C7 C2 Lu1 121.8(2)
C2 C3 C4 108.6(3)
C2 C3 C8 127.1(4)
C4 C3 C8 123.8(4)
C2 C3 Lu1 74.36(18)
C4 C3 Lu1 76.24(19)
C8 C3 Lu1 122.2(2)
C3 C4 C5 107.4(3)
C3 C4 C9 124.2(3)
C5 C4 C9 127.6(4)
C3 C4 Lu1 72.53(19)
C5 C4 Lu1 74.19(19)
C9 C4 Lu1 126.8(2)
C1 C5 C4 107.9(3)
C1 C5 C10 123.8(3)
C4 C5 C10 127.1(4)
C1 C5 Lu1 71.98(19)
C4 C5 Lu1 74.70(19)
C10 C5 Lu1 128.7(2)
C15 C11 C12 107.9(3)
C15 C11 C16 128.0(3)
C12 C11 C16 123.3(3)
C15 C11 Lu1 74.60(19)
C12 C11 Lu1 72.88(18)
C16 C11 Lu1 126.3(2)
C13 C12 C11 108.0(3)
C13 C12 C17 127.5(3)
C11 C12 C17 124.2(3)
C13 C12 Lu1 73.71(18)
C11 C12 Lu1 75.98(18)
C17 C12 Lu1 121.8(2)
C12 C13 C14 108.1(3)
C12 C13 C18 126.1(3)
C14 C13 C18 125.6(3)
C12 C13 Lu1 74.85(18)
C14 C13 Lu1 73.76(18)
C18 C13 Lu1 121.2(2)
C13 C14 C15 107.4(3)
C13 C14 C19 127.3(3)
C15 C14 C19 125.0(3)
C13 C14 Lu1 74.62(18)
C15 C14 Lu1 76.79(18)
C19 C14 Lu1 119.8(2)
C11 C15 C14 108.5(3)
C11 C15 C20 126.3(3)
C14 C15 C20 123.8(3)
C11 C15 Lu1 74.73(18)
C14 C15 Lu1 71.84(18)
C20 C15 Lu1 130.1(2)
C22 C21 C25 107.9(4)
C22 C21 C26 127.1(4)
C25 C21 C26 124.9(4)
C22 C21 Lu2 75.30(19)
C25 C21 Lu2 76.07(19)
C26 C21 Lu2 116.9(3)
C23 C22 C21 108.7(3)
C23 C22 C27 126.2(4)
C21 C22 C27 125.1(4)
C23 C22 Lu2 75.52(18)
C21 C22 Lu2 73.06(19)
C27 C22 Lu2 120.2(2)
C22 C23 C24 108.3(3)
C22 C23 C28 127.2(4)
C24 C23 C28 124.1(4)
C22 C23 Lu2 73.61(19)
C24 C23 Lu2 75.52(19)
C28 C23 Lu2 122.4(2)
C23 C24 C25 108.2(3)
C23 C24 C29 124.4(4)
C25 C24 C29 126.0(4)
C23 C24 Lu2 73.40(19)
C25 C24 Lu2 73.3(2)
C29 C24 Lu2 129.7(2)
C24 C25 C21 106.8(3)
C24 C25 C30 126.4(4)
C21 C25 C30 126.1(4)
C24 C25 Lu2 75.5(2)
C21 C25 Lu2 72.03(19)
C30 C25 Lu2 125.3(3)
C35 C31 C32 107.6(3)
C35 C31 C36 127.5(3)
C32 C31 C36 124.7(3)
C35 C31 Lu2 74.70(18)
C32 C31 Lu2 73.04(17)
C36 C31 Lu2 121.3(2)
C33 C32 C31 108.6(3)
C33 C32 C37 126.8(3)
C31 C32 C37 124.5(3)
C33 C32 Lu2 74.76(19)
C31 C32 Lu2 75.25(18)
C37 C32 Lu2 119.2(2)
C32 C33 C34 106.9(3)
C32 C33 C38 125.1(4)
C34 C33 C38 127.7(4)
C32 C33 Lu2 73.60(19)
C34 C33 Lu2 75.3(2)
C38 C33 Lu2 122.0(2)
C35 C34 C33 108.4(3)
C35 C34 C39 125.3(4)
C33 C34 C39 124.9(4)
C35 C34 Lu2 74.1(2)
C33 C34 Lu2 73.1(2)
C39 C34 Lu2 129.8(3)
C31 C35 C34 108.4(3)
C31 C35 C40 125.6(4)
C34 C35 C40 125.8(4)
C31 C35 Lu2 74.18(19)
C34 C35 Lu2 74.78(19)
C40 C35 Lu2 120.6(3)

loop_
_geom_bond_atom_site_label_1
_geom_bond_atom_site_label_2
_geom_bond_distance
Lu1 Cnt1 2.335
Lu1 Cnt2 2.334
Lu2 Cnt1 2.332
Lu2 Cnt1 2.320
Lu1 N1 2.227(4)
Lu1 N2 2.265(4)
Lu1 C14 2.593(3)
Lu1 C1 2.595(3)
Lu1 C13 2.604(3)
Lu1 C3 2.614(3)
Lu1 C2 2.614(3)
Lu1 C12 2.618(3)
Lu1 C5 2.655(3)
Lu1 C15 2.656(3)
Lu1 C11 2.658(3)
Lu1 C4 2.661(3)
Lu2 N2 2.205(4)
Lu2 N1 2.267(4)
Lu2 C21 2.582(3)
Lu2 C32 2.590(3)
Lu2 C33 2.605(3)
Lu2 C22 2.611(3)
Lu2 C31 2.618(3)
Lu2 C35 2.625(3)
Lu2 C34 2.634(4)
Lu2 C25 2.635(3)
Lu2 C23 2.635(3)
Lu2 C24 2.662(3)
N1 N2 1.111(5)
C1 C2 1.414(5)
C1 C5 1.423(5)
C1 C6 1.502(5)
C2 C3 1.410(5)
C2 C7 1.511(5)
C3 C4 1.421(6)
C3 C8 1.506(5)
C4 C5 1.426(5)
C4 C9 1.500(5)
C5 C10 1.499(5)
C11 C15 1.406(5)
C11 C12 1.417(5)
C11 C16 1.503(5)
C12 C13 1.415(5)
C12 C17 1.498(5)
C13 C14 1.416(5)
C13 C18 1.503(5)
C14 C15 1.420(5)
C14 C19 1.503(5)
C15 C20 1.503(5)
C21 C22 1.416(6)
C21 C25 1.435(6)
C21 C26 1.488(6)
C22 C23 1.396(5)
C22 C27 1.512(6)
C23 C24 1.419(5)
C23 C28 1.499(5)
C24 C25 1.425(5)
C24 C29 1.504(6)
C25 C30 1.499(6)
C31 C35 1.407(5)
C31 C32 1.423(4)
C31 C36 1.500(5)
C32 C33 1.416(5)
C32 C37 1.492(5)
C33 C34 1.428(6)
C33 C38 1.497(5)
C34 C35 1.412(6)
C34 C39 1.510(6)
C35 C40 1.509(5)
